data_7112796
loop_
_publ_author_name
'Bernot, Kevin'
'Pointillart, Fabrice'
'Rosa, Patrick'
'Etienne, Mael'
'Sessoli, Roberta'
'Gatteschi, Dante'

_publ_section_title
;
 Single molecule magnet behaviour in robust dysprosium-biradical
 complexes.
;
_journal_issue 35
_journal_name_full 'Chemical communications (Cambridge, England)'
_journal_page_first 6458
_journal_page_last 6460
_journal_paper_doi 10.1039/c0cc00966k
_journal_volume 46
_journal_year 2010
_chemical_formula_moiety '(Dy 3+), (C5 F6 O2 H -)3, (C20 O4 N4 H28), (C H Cl3)'
_chemical_formula_sum 'C36 H32 Cl3 Dy F18 N4 O10'
_chemical_formula_weight 1291.51
_chemical_name_systematic
;
?
;
_space_group_IT_number 2
_symmetry_cell_setting triclinic
_symmetry_space_group_name_Hall '-P 1'
_symmetry_space_group_name_H-M 'P -1'
_atom_sites_solution_hydrogens geom
_atom_sites_solution_primary direct
_atom_sites_solution_secondary difmap
_audit_creation_method SHELXL-97
_cell_angle_alpha 90.0010(14)
_cell_angle_beta 79.8310(15)
_cell_angle_gamma 76.7410(14)
_cell_formula_units_Z 4
_cell_length_a 12.1870(4)
_cell_length_b 13.1630(4)
_cell_length_c 31.5810(11)
_cell_measurement_reflns_used 73820
_cell_measurement_temperature 150(2)
_cell_measurement_theta_max 27.49
_cell_measurement_theta_min 0.66
_cell_volume 4849.3(3)
_computing_cell_refinement 'Bruker SMART'
_computing_data_collection 'Bruker SMART'
_computing_data_reduction 'Bruker SAINT'
_computing_structure_refinement 'SHELXL-97 (Sheldrick, 1997)'
_computing_structure_solution 'SIR 97 (Altomare al, 1999)'
_diffrn_ambient_temperature 150(2)
_diffrn_detector_area_resol_mean 'CCD plate'
_diffrn_measured_fraction_theta_full 0.993
_diffrn_measured_fraction_theta_max 0.993
_diffrn_measurement_device_type 'APEXII, Bruker-Axs'
_diffrn_measurement_method 'CCD rotation images, thin slices'
_diffrn_radiation_monochromator graphite
_diffrn_radiation_source 'fine-focus sealed tube'
_diffrn_radiation_type MoK\a
_diffrn_radiation_wavelength 0.71073
_diffrn_reflns_av_R_equivalents 0.0372
_diffrn_reflns_av_sigmaI/netI 0.0375
_diffrn_reflns_limit_h_max 15
_diffrn_reflns_limit_h_min -15
_diffrn_reflns_limit_k_max 16
_diffrn_reflns_limit_k_min -17
_diffrn_reflns_limit_l_max 40
_diffrn_reflns_limit_l_min -40
_diffrn_reflns_number 73820
_diffrn_reflns_theta_full 27.49
_diffrn_reflns_theta_max 27.49
_diffrn_reflns_theta_min 0.66
_exptl_absorpt_coefficient_mu 1.831
_exptl_absorpt_correction_T_max 0.864
_exptl_absorpt_correction_T_min 0.774
_exptl_absorpt_correction_type analytical
_exptl_absorpt_process_details '[Sheldrick, G. M. (2002). SADABS Bruker AXS Inc; Madison, Wisconsin, USA]'
_exptl_crystal_colour 'dark purple'
_exptl_crystal_density_diffrn 1.769
_exptl_crystal_density_method 'not measured'
_exptl_crystal_description prism
_exptl_crystal_F_000 2540
_exptl_crystal_size_max 0.14
_exptl_crystal_size_mid 0.12
_exptl_crystal_size_min 0.08
_refine_diff_density_max 2.438
_refine_diff_density_min -1.483
_refine_diff_density_rms 0.264
_refine_ls_extinction_method none
_refine_ls_goodness_of_fit_ref 1.070
_refine_ls_hydrogen_treatment constr
_refine_ls_matrix_type full
_refine_ls_number_parameters 1297
_refine_ls_number_reflns 22113
_refine_ls_number_restraints 0
_refine_ls_restrained_S_all 1.070
_refine_ls_R_factor_all 0.0634
_refine_ls_R_factor_gt 0.0512
_refine_ls_shift/su_max 0.004
_refine_ls_shift/su_mean 0.000
_refine_ls_structure_factor_coef Fsqd
_refine_ls_weighting_details 'calc w=1/[\s^2^(Fo^2^)+(0.0935P)^2^+20.4734P] where P=(Fo^2^+2Fc^2^)/3'
_refine_ls_weighting_scheme calc
_refine_ls_wR_factor_gt 0.1458
_refine_ls_wR_factor_ref 0.1658
_reflns_number_gt 18607
_reflns_number_total 22113
_reflns_threshold_expression >2sigma(I)
_cod_data_source_file c0cc00966k.txt
_cod_data_source_block DyNITmbis
_cod_original_sg_symbol_H-M P-1
_cod_database_code 7112796

loop_
_symmetry_equiv_pos_as_xyz
'x, y, z'
'-x, -y, -z'

loop_
_atom_site_label
_atom_site_type_symbol
_atom_site_fract_x
_atom_site_fract_y
_atom_site_fract_z
_atom_site_U_iso_or_equiv
_atom_site_adp_type
_atom_site_occupancy
_atom_site_symmetry_multiplicity
_atom_site_calc_flag
_atom_site_refinement_flags
C1 C -0.3828(5) 0.5614(5) 0.90778(19) 0.0322(12) Uani 1 1 d .
C2 C -0.4560(6) 0.6504(6) 0.9387(2) 0.0447(15) Uani 1 1 d .
H20 H -0.5013 0.7011 0.9231 0.067 Uiso 1 1 calc R
H21 H -0.4071 0.6830 0.9521 0.067 Uiso 1 1 calc R
H22 H -0.5057 0.6231 0.9605 0.067 Uiso 1 1 calc R
C3 C -0.3105(6) 0.4795(6) 0.9321(2) 0.0498(17) Uani 1 1 d .
H30 H -0.3600 0.4519 0.9538 0.075 Uiso 1 1 calc R
H31 H -0.2608 0.5111 0.9454 0.075 Uiso 1 1 calc R
H32 H -0.2652 0.4240 0.9123 0.075 Uiso 1 1 calc R
C4 C -0.4496(5) 0.5175(5) 0.8770(2) 0.0349(12) Uani 1 1 d .
C5 C -0.5784(6) 0.5358(6) 0.8933(2) 0.0491(17) Uani 1 1 d .
H50 H -0.6148 0.5189 0.8705 0.074 Uiso 1 1 calc R
H51 H -0.6090 0.6078 0.9025 0.074 Uiso 1 1 calc R
H52 H -0.5924 0.4923 0.9171 0.074 Uiso 1 1 calc R
C6 C -0.3995(7) 0.4027(5) 0.8621(3) 0.0515(17) Uani 1 1 d .
H60 H -0.4357 0.3856 0.8393 0.077 Uiso 1 1 calc R
H61 H -0.4130 0.3588 0.8858 0.077 Uiso 1 1 calc R
H62 H -0.3185 0.3919 0.8519 0.077 Uiso 1 1 calc R
C7 C -0.3353(4) 0.6224(4) 0.83805(17) 0.0250(10) Uani 1 1 d .
C8 C -0.2800(4) 0.6722(4) 0.80144(16) 0.0236(10) Uani 1 1 d .
C9 C -0.3376(5) 0.7202(4) 0.76946(18) 0.0289(11) Uani 1 1 d .
H90 H -0.4143 0.7199 0.7705 0.035 Uiso 1 1 calc R
C10 C -0.2813(5) 0.7679(4) 0.73636(18) 0.0333(12) Uani 1 1 d .
H100 H -0.3200 0.7973 0.7148 0.040 Uiso 1 1 calc R
C11 C -0.1676(5) 0.7729(4) 0.73464(18) 0.0297(11) Uani 1 1 d .
H110 H -0.1307 0.8066 0.7126 0.036 Uiso 1 1 calc R
C12 C -0.1099(4) 0.7261(4) 0.76691(16) 0.0243(10) Uani 1 1 d .
C13 C -0.1642(4) 0.6731(4) 0.79902(16) 0.0223(9) Uani 1 1 d .
H130 H -0.1236 0.6379 0.8190 0.027 Uiso 1 1 calc R
C14 C 0.0063(5) 0.7363(4) 0.76981(16) 0.0253(10) Uani 1 1 d .
C15 C 0.2031(5) 0.7417(5) 0.7520(2) 0.0370(13) Uani 1 1 d .
C16 C 0.2709(7) 0.8117(7) 0.7264(2) 0.058(2) Uani 1 1 d .
H160 H 0.2946 0.7852 0.6971 0.088 Uiso 1 1 calc R
H161 H 0.3373 0.8130 0.7386 0.088 Uiso 1 1 calc R
H162 H 0.2238 0.8812 0.7272 0.088 Uiso 1 1 calc R
C17 C 0.2711(6) 0.6254(6) 0.7452(2) 0.0499(17) Uani 1 1 d .
H170 H 0.2277 0.5819 0.7616 0.075 Uiso 1 1 calc R
H171 H 0.3433 0.6179 0.7544 0.075 Uiso 1 1 calc R
H172 H 0.2842 0.6049 0.7152 0.075 Uiso 1 1 calc R
C18 C 0.1587(5) 0.7733(5) 0.8001(2) 0.0364(13) Uani 1 1 d .
C19 C 0.1259(7) 0.8932(5) 0.8080(2) 0.0480(17) Uani 1 1 d .
H190 H 0.0825 0.9104 0.8366 0.072 Uiso 1 1 calc R
H191 H 0.0807 0.9247 0.7874 0.072 Uiso 1 1 calc R
H192 H 0.1943 0.9191 0.8050 0.072 Uiso 1 1 calc R
C20 C 0.2300(6) 0.7207(6) 0.8320(2) 0.0481(16) Uani 1 1 d .
H200 H 0.2368 0.6466 0.8301 0.072 Uiso 1 1 calc R
H201 H 0.1936 0.7471 0.8607 0.072 Uiso 1 1 calc R
H202 H 0.3049 0.7349 0.8257 0.072 Uiso 1 1 calc R
C21 C -0.2079(6) 1.0627(5) 0.8023(2) 0.0392(14) Uani 1 1 d .
C22 C -0.2510(5) 0.9821(4) 0.83183(17) 0.0294(11) Uani 1 1 d .
C23 C -0.3681(5) 0.9887(5) 0.84158(19) 0.0335(12) Uani 1 1 d .
H230 H -0.4187 1.0439 0.8319 0.040 Uiso 1 1 calc R
C24 C -0.4102(5) 0.9126(4) 0.86596(18) 0.0296(11) Uani 1 1 d .
C25 C -0.5383(5) 0.9163(5) 0.8707(2) 0.0426(15) Uani 1 1 d .
C26 C -0.3040(7) 0.7739(7) 1.0446(2) 0.0549(19) Uani 1 1 d .
C27 C -0.2125(7) 0.7495(7) 1.0039(3) 0.0563(19) Uani 1 1 d .
C28 C -0.1009(8) 0.7001(7) 1.0063(3) 0.064(2) Uani 1 1 d .
H280 H -0.0808 0.6871 1.0332 0.077 Uiso 1 1 calc R
C29 C -0.0161(7) 0.6686(6) 0.9687(3) 0.0564(19) Uani 1 1 d .
C30 C 0.1044(6) 0.6131(6) 0.9749(2) 0.0459(16) Uani 1 1 d .
C31 C -0.3342(8) 1.1380(6) 0.9602(3) 0.063(2) Uani 1 1 d .
C32 C -0.2322(8) 1.0464(7) 0.9434(3) 0.061(2) Uani 1 1 d .
C33 C -0.1211(8) 1.0577(6) 0.9435(3) 0.063(2) Uani 1 1 d .
H330 H -0.1096 1.1214 0.9521 0.076 Uiso 1 1 calc R
C34 C -0.0264(8) 0.9733(7) 0.9306(3) 0.0577(19) Uani 1 1 d .
C35 C 0.0910(6) 0.9891(5) 0.9342(2) 0.0428(15) Uani 1 1 d .
C36 C 0.1663(5) 0.2986(4) 0.80568(17) 0.0315(12) Uani 1 1 d .
C37 C 0.2801(6) 0.3106(7) 0.8167(2) 0.0496(17) Uani 1 1 d .
H370 H 0.2974 0.2679 0.8404 0.074 Uiso 1 1 calc R
H371 H 0.2742 0.3824 0.8245 0.074 Uiso 1 1 calc R
H372 H 0.3400 0.2890 0.7921 0.074 Uiso 1 1 calc R
C38 C 0.1718(6) 0.1849(4) 0.79308(19) 0.0406(15) Uani 1 1 d .
H380 H 0.1884 0.1414 0.8166 0.061 Uiso 1 1 calc R
H381 H 0.2310 0.1624 0.7683 0.061 Uiso 1 1 calc R
H382 H 0.0995 0.1796 0.7864 0.061 Uiso 1 1 calc R
C39 C 0.0562(5) 0.3500(5) 0.83852(18) 0.0330(12) Uani 1 1 d .
C40 C 0.0663(7) 0.4459(5) 0.8639(2) 0.0499(17) Uani 1 1 d .
H400 H 0.1161 0.4239 0.8842 0.075 Uiso 1 1 calc R
H401 H -0.0083 0.4813 0.8790 0.075 Uiso 1 1 calc R
H402 H 0.0972 0.4924 0.8444 0.075 Uiso 1 1 calc R
C41 C 0.0076(6) 0.2753(5) 0.8692(2) 0.0436(15) Uani 1 1 d .
H410 H 0.0017 0.2155 0.8531 0.065 Uiso 1 1 calc R
H411 H -0.0670 0.3102 0.8843 0.065 Uiso 1 1 calc R
H412 H 0.0575 0.2531 0.8895 0.065 Uiso 1 1 calc R
C42 C 0.0321(4) 0.4057(4) 0.76883(16) 0.0245(10) Uani 1 1 d .
C43 C -0.0193(4) 0.4603(4) 0.73390(16) 0.0236(10) Uani 1 1 d .
C44 C -0.1326(5) 0.4661(4) 0.73002(18) 0.0287(11) Uani 1 1 d .
H440 H -0.1799 0.4370 0.7504 0.034 Uiso 1 1 calc R
C45 C -0.1742(5) 0.5159(5) 0.69536(19) 0.0336(12) Uani 1 1 d .
H450 H -0.2511 0.5234 0.6936 0.040 Uiso 1 1 calc R
C46 C -0.1038(5) 0.5545(4) 0.66340(19) 0.0309(11) Uani 1 1 d .
H460 H -0.1322 0.5838 0.6396 0.037 Uiso 1 1 calc R
C47 C 0.0101(4) 0.5494(4) 0.66687(16) 0.0239(10) Uani 1 1 d .
C48 C 0.0510(4) 0.5054(4) 0.70306(16) 0.0230(10) Uani 1 1 d .
H480 H 0.1249 0.5060 0.7067 0.028 Uiso 1 1 calc R
C49 C 0.0899(4) 0.5834(4) 0.63276(16) 0.0235(10) Uani 1 1 d .
C50 C 0.1607(5) 0.6717(5) 0.57190(19) 0.0357(13) Uani 1 1 d .
C51 C 0.1628(8) 0.7858(7) 0.5780(6) 0.124(6) Uani 1 1 d .
H510 H 0.1765 0.7981 0.6064 0.186 Uiso 1 1 calc R
H511 H 0.0904 0.8294 0.5745 0.186 Uiso 1 1 calc R
H512 H 0.2228 0.8021 0.5570 0.186 Uiso 1 1 calc R
C52 C 0.1396(8) 0.6538(13) 0.5278(3) 0.117(6) Uani 1 1 d .
H520 H 0.1382 0.5819 0.5237 0.175 Uiso 1 1 calc R
H521 H 0.1998 0.6703 0.5069 0.175 Uiso 1 1 calc R
H522 H 0.0674 0.6977 0.5244 0.175 Uiso 1 1 calc R
C53 C 0.2626(5) 0.5967(4) 0.58689(18) 0.0336(12) Uani 1 1 d .
C54 C 0.3446(9) 0.6494(10) 0.6032(4) 0.113(5) Uani 1 1 d .
H540 H 0.3962 0.5995 0.6169 0.169 Uiso 1 1 calc R
H541 H 0.3027 0.7049 0.6235 0.169 Uiso 1 1 calc R
H542 H 0.3875 0.6775 0.5795 0.169 Uiso 1 1 calc R
C55 C 0.3235(13) 0.5072(8) 0.5540(3) 0.147(8) Uani 1 1 d .
H550 H 0.3751 0.4557 0.5671 0.221 Uiso 1 1 calc R
H551 H 0.3659 0.5339 0.5298 0.221 Uiso 1 1 calc R
H552 H 0.2677 0.4759 0.5446 0.221 Uiso 1 1 calc R
C56 C 0.6047(7) 0.3714(7) 0.7039(4) 0.067(3) Uani 1 1 d .
C57 C 0.5183(6) 0.3079(5) 0.6975(2) 0.0441(15) Uani 1 1 d .
C58 C 0.5471(7) 0.2022(6) 0.7098(3) 0.056(2) Uani 1 1 d .
H580 H 0.6141 0.1771 0.7205 0.067 Uiso 1 1 calc R
C59 C 0.4736(6) 0.1366(5) 0.7055(2) 0.0407(14) Uani 1 1 d .
C60 C 0.5069(8) 0.0242(5) 0.7203(3) 0.058(2) Uani 1 1 d .
C61 C 0.6027(6) 0.2376(6) 0.5502(3) 0.0552(19) Uani 1 1 d .
C62 C 0.4946(6) 0.2112(5) 0.5760(2) 0.0396(14) Uani 1 1 d .
C63 C 0.4711(6) 0.1155(6) 0.5676(2) 0.0511(17) Uani 1 1 d .
H630 H 0.5224 0.0667 0.5481 0.061 Uiso 1 1 calc R
C64 C 0.3676(6) 0.0936(5) 0.5895(2) 0.0401(14) Uani 1 1 d .
C65 C 0.3407(7) -0.0065(5) 0.5756(3) 0.056(2) Uani 1 1 d .
C66 C 0.0204(6) 0.3430(5) 0.5649(2) 0.0405(14) Uani 1 1 d .
C67 C 0.0671(5) 0.3098(4) 0.60636(17) 0.0278(11) Uani 1 1 d .
C68 C 0.0095(5) 0.2467(5) 0.63329(19) 0.0335(12) Uani 1 1 d .
H680 H -0.0510 0.2243 0.6251 0.040 Uiso 1 1 calc R
C69 C 0.0429(5) 0.2175(4) 0.67238(17) 0.0271(10) Uani 1 1 d .
C70 C -0.0263(6) 0.1522(5) 0.7019(2) 0.0381(14) Uani 1 1 d .
C71 C 0.2999(9) 0.3181(11) 0.4267(4) 0.098(4) Uani 1 1 d .
H710 H 0.2211 0.3090 0.4311 0.118 Uiso 1 1 calc R
C72 C 0.1429(14) 0.0392(15) 0.4211(7) 0.147(7) Uani 1 1 d .
H720 H 0.0933 0.0994 0.4104 0.176 Uiso 1 1 calc R
N1 N -0.3030(4) 0.6093(3) 0.87612(14) 0.0249(9) Uani 1 1 d .
N2 N -0.4275(4) 0.5797(4) 0.83816(16) 0.0316(10) Uani 1 1 d .
N3 N 0.0458(4) 0.7406(3) 0.80661(14) 0.0256(9) Uani 1 1 d .
N4 N 0.0912(4) 0.7473(4) 0.73680(14) 0.0296(10) Uani 1 1 d .
N5 N 0.1428(4) 0.3612(3) 0.76645(14) 0.0256(9) Uani 1 1 d .
N6 N -0.0247(4) 0.3924(3) 0.80877(14) 0.0285(9) Uani 1 1 d .
N7 N 0.2031(4) 0.5482(3) 0.62428(13) 0.0227(8) Uani 1 1 d .
N8 N 0.0597(4) 0.6551(3) 0.60313(14) 0.0292(9) Uani 1 1 d .
O1 O -0.2190(3) 0.6393(3) 0.88858(12) 0.0260(7) Uani 1 1 d .
O2 O -0.0064(3) 0.7275(3) 0.84517(11) 0.0273(8) Uani 1 1 d .
O3 O -0.1703(3) 0.9150(3) 0.84309(12) 0.0295(8) Uani 1 1 d .
O4 O -0.3558(3) 0.8379(3) 0.88370(12) 0.0277(8) Uani 1 1 d .
O5 O -0.2523(3) 0.7790(3) 0.97019(12) 0.0314(8) Uani 1 1 d .
O6 O -0.0297(3) 0.6817(3) 0.93147(12) 0.0319(8) Uani 1 1 d .
O7 O -0.2635(4) 0.9683(3) 0.93095(13) 0.0339(9) Uani 1 1 d .
O8 O -0.0307(4) 0.8878(3) 0.91615(14) 0.0361(9) Uani 1 1 d .
O9 O -0.4824(4) 0.5808(4) 0.80732(15) 0.0417(10) Uani 1 1 d .
O10 O 0.0839(4) 0.7489(3) 0.69670(12) 0.0375(9) Uani 1 1 d .
O11 O 0.2257(3) 0.3590(3) 0.73415(11) 0.0257(7) Uani 1 1 d .
O12 O 0.2639(3) 0.4789(3) 0.64602(11) 0.0224(7) Uani 1 1 d .
O13 O 0.4326(3) 0.3537(3) 0.68450(13) 0.0292(8) Uani 1 1 d .
O14 O 0.3826(3) 0.1569(3) 0.69080(13) 0.0301(8) Uani 1 1 d .
O15 O 0.4363(3) 0.2848(3) 0.60246(13) 0.0331(9) Uani 1 1 d .
O16 O 0.2935(3) 0.1494(3) 0.61673(12) 0.0304(8) Uani 1 1 d .
O17 O 0.1508(3) 0.3448(3) 0.61157(11) 0.0254(7) Uani 1 1 d .
O18 O 0.1223(3) 0.2389(3) 0.68838(11) 0.0260(7) Uani 1 1 d .
O19 O -0.1328(3) 0.4249(3) 0.82221(13) 0.0363(9) Uani 1 1 d .
O20 O -0.0423(4) 0.7059(4) 0.60161(15) 0.0449(11) Uani 1 1 d .
F210 F -0.1516(5) 1.0159(4) 0.76487(14) 0.0733(15) Uani 1 1 d .
F211 F -0.2902(4) 1.1398(4) 0.79363(19) 0.0761(16) Uani 1 1 d .
F212 F -0.1353(5) 1.1041(4) 0.81900(16) 0.0667(14) Uani 1 1 d .
F250 F -0.5987(3) 1.0024(4) 0.85596(17) 0.0661(14) Uani 1 1 d .
F251 F -0.5853(3) 0.9120(4) 0.91155(15) 0.0642(13) Uani 1 1 d .
F252 F -0.5534(4) 0.8348(4) 0.8496(2) 0.0755(15) Uani 1 1 d .
F260 F -0.3686(6) 0.8610(6) 1.0511(3) 0.122(3) Uani 1 1 d .
F261 F -0.2527(8) 0.7552(10) 1.0772(3) 0.175(5) Uani 1 1 d .
F262 F -0.3694(5) 0.7049(4) 1.04388(18) 0.0782(16) Uani 1 1 d .
F300 F 0.1487(5) 0.5320(4) 0.94893(19) 0.0806(17) Uani 1 1 d .
F301 F 0.1767(8) 0.6665(9) 0.9710(5) 0.210(7) Uani 1 1 d .
F302 F 0.1031(9) 0.5852(11) 1.0132(2) 0.194(6) Uani 1 1 d .
F310 F -0.3827(5) 1.1737(4) 0.9274(2) 0.0836(17) Uani 1 1 d .
F311 F -0.2968(8) 1.2135(7) 0.9743(4) 0.160(4) Uani 1 1 d .
F312 F -0.4143(7) 1.1237(7) 0.9892(3) 0.125(3) Uani 1 1 d .
F350 F 0.0905(7) 1.0636(6) 0.9615(2) 0.117(3) Uani 1 1 d .
F351 F 0.1426(5) 1.0130(5) 0.89602(17) 0.0762(15) Uani 1 1 d .
F352 F 0.1620(6) 0.9108(7) 0.9455(3) 0.127(3) Uani 1 1 d .
F560 F 0.6940(6) 0.3499(7) 0.6736(3) 0.147(4) Uani 1 1 d .
F561 F 0.5619(5) 0.4708(4) 0.7065(3) 0.105(3) Uani 1 1 d .
F562 F 0.6504(8) 0.3520(7) 0.7373(3) 0.144(4) Uani 1 1 d .
F600 F 0.4286(7) 0.0086(4) 0.7536(2) 0.101(2) Uani 1 1 d .
F601 F 0.6080(6) 0.0012(4) 0.7322(3) 0.110(3) Uani 1 1 d .
F602 F 0.5079(5) -0.0459(3) 0.69013(18) 0.0746(15) Uani 1 1 d .
F610 F 0.5756(5) 0.3173(5) 0.5255(2) 0.095(2) Uani 1 1 d .
F611 F 0.6649(5) 0.2683(5) 0.5755(2) 0.0888(18) Uani 1 1 d .
F612 F 0.6718(5) 0.1589(4) 0.5257(2) 0.0872(18) Uani 1 1 d .
F650 F 0.4136(7) -0.0652(6) 0.5468(3) 0.136(3) Uani 1 1 d .
F651 F 0.2402(6) 0.0101(4) 0.5645(3) 0.102(2) Uani 1 1 d .
F652 F 0.3346(9) -0.0683(5) 0.6094(3) 0.126(3) Uani 1 1 d .
F660 F 0.0014(5) 0.4456(4) 0.56147(17) 0.0748(15) Uani 1 1 d .
F661 F 0.0955(5) 0.3018(6) 0.53085(14) 0.097(2) Uani 1 1 d .
F662 F -0.0772(5) 0.3182(5) 0.56297(17) 0.0822(18) Uani 1 1 d .
F700 F -0.1096(4) 0.1278(5) 0.68538(15) 0.0726(16) Uani 1 1 d .
F701 F -0.0741(4) 0.2057(3) 0.73907(13) 0.0548(11) Uani 1 1 d .
F702 F 0.0417(4) 0.0649(3) 0.71138(16) 0.0620(12) Uani 1 1 d .
Dy1 Dy -0.167359(19) 0.800685(17) 0.899504(7) 0.02209(7) Uani 1 1 d .
Dy2 Dy 0.282616(18) 0.300668(16) 0.659230(7) 0.01951(7) Uani 1 1 d .
Cl1 Cl 0.2970(4) 0.4506(3) 0.42286(18) 0.160(2) Uani 1 1 d .
Cl2 Cl 0.3761(3) 0.2506(3) 0.38008(10) 0.1127(12) Uani 1 1 d .
Cl3 Cl 0.3625(3) 0.2695(5) 0.47123(12) 0.151(2) Uani 1 1 d .
Cl4 Cl 0.2509(7) -0.0036(7) 0.3771(3) 0.219(3) Uani 1 1 d .
Cl5 Cl 0.1948(9) 0.0938(7) 0.4595(3) 0.265(4) Uani 1 1 d .
Cl6 Cl 0.0578(6) -0.0294(5) 0.4395(4) 0.294(6) Uani 1 1 d .

loop_
_atom_site_aniso_label
_atom_site_aniso_U_11
_atom_site_aniso_U_22
_atom_site_aniso_U_33
_atom_site_aniso_U_23
_atom_site_aniso_U_13
_atom_site_aniso_U_12
C1 0.025(3) 0.037(3) 0.037(3) 0.013(2) -0.005(2) -0.013(2)
C2 0.045(4) 0.056(4) 0.032(3) 0.004(3) 0.005(3) -0.019(3)
C3 0.045(4) 0.054(4) 0.057(4) 0.033(3) -0.018(3) -0.018(3)
C4 0.025(3) 0.037(3) 0.046(3) 0.011(2) -0.007(2) -0.014(2)
C5 0.032(3) 0.065(4) 0.056(4) 0.010(3) -0.009(3) -0.021(3)
C6 0.049(4) 0.038(3) 0.071(5) 0.007(3) -0.011(4) -0.016(3)
C7 0.019(2) 0.026(2) 0.031(3) 0.0015(19) -0.006(2) -0.0043(18)
C8 0.020(2) 0.027(2) 0.024(2) 0.0006(18) -0.0060(19) -0.0047(19)
C9 0.022(3) 0.030(3) 0.033(3) 0.000(2) -0.009(2) 0.000(2)
C10 0.036(3) 0.033(3) 0.027(3) 0.002(2) -0.012(2) 0.003(2)
C11 0.037(3) 0.024(2) 0.027(3) 0.0013(19) -0.009(2) -0.002(2)
C12 0.027(3) 0.022(2) 0.022(2) -0.0028(18) -0.0038(19) -0.0026(19)
C13 0.023(2) 0.023(2) 0.021(2) 0.0010(17) -0.0052(19) -0.0041(18)
C14 0.030(3) 0.024(2) 0.022(2) 0.0016(18) -0.004(2) -0.0064(19)
C15 0.030(3) 0.049(3) 0.035(3) -0.006(3) 0.002(2) -0.020(3)
C16 0.055(5) 0.080(5) 0.046(4) -0.008(4) 0.011(3) -0.043(4)
C17 0.037(4) 0.056(4) 0.053(4) -0.020(3) -0.004(3) -0.006(3)
C18 0.030(3) 0.050(3) 0.033(3) -0.003(2) -0.003(2) -0.019(3)
C19 0.051(4) 0.047(4) 0.049(4) -0.012(3) 0.000(3) -0.023(3)
C20 0.033(3) 0.069(5) 0.047(4) 0.001(3) -0.013(3) -0.019(3)
C21 0.042(3) 0.044(3) 0.037(3) 0.019(3) -0.012(3) -0.017(3)
C22 0.034(3) 0.032(3) 0.025(3) 0.007(2) -0.009(2) -0.009(2)
C23 0.027(3) 0.036(3) 0.037(3) 0.012(2) -0.012(2) -0.004(2)
C24 0.024(3) 0.036(3) 0.027(3) 0.001(2) -0.004(2) -0.003(2)
C25 0.026(3) 0.046(3) 0.055(4) 0.015(3) -0.008(3) -0.006(3)
C26 0.050(4) 0.082(6) 0.025(3) 0.009(3) 0.000(3) -0.005(4)
C27 0.058(5) 0.062(5) 0.047(4) 0.003(3) -0.008(4) -0.012(4)
C28 0.061(5) 0.083(6) 0.043(4) 0.002(4) -0.014(4) 0.000(4)
C29 0.067(5) 0.050(4) 0.051(4) -0.007(3) -0.025(4) -0.001(4)
C30 0.043(4) 0.055(4) 0.038(3) -0.004(3) -0.020(3) 0.001(3)
C31 0.064(5) 0.038(4) 0.079(6) -0.019(4) -0.023(5) 0.008(3)
C32 0.064(5) 0.058(5) 0.058(5) 0.006(4) -0.017(4) -0.005(4)
C33 0.061(5) 0.047(4) 0.084(6) -0.004(4) -0.017(4) -0.013(4)
C34 0.061(5) 0.061(5) 0.052(4) 0.003(4) -0.011(4) -0.018(4)
C35 0.045(4) 0.046(3) 0.045(4) -0.003(3) -0.016(3) -0.019(3)
C36 0.034(3) 0.037(3) 0.020(2) 0.003(2) -0.003(2) -0.005(2)
C37 0.044(4) 0.075(5) 0.032(3) 0.011(3) -0.015(3) -0.013(3)
C38 0.055(4) 0.030(3) 0.028(3) 0.004(2) 0.001(3) 0.001(3)
C39 0.040(3) 0.037(3) 0.023(3) 0.000(2) -0.008(2) -0.007(2)
C40 0.065(5) 0.045(4) 0.038(4) -0.010(3) -0.020(3) -0.002(3)
C41 0.046(4) 0.050(4) 0.027(3) 0.014(3) 0.004(3) -0.004(3)
C42 0.026(3) 0.025(2) 0.022(2) -0.0017(18) 0.000(2) -0.0090(19)
C43 0.025(2) 0.023(2) 0.021(2) -0.0006(18) -0.0017(19) -0.0046(18)
C44 0.026(3) 0.030(3) 0.030(3) 0.002(2) -0.001(2) -0.009(2)
C45 0.023(3) 0.041(3) 0.038(3) 0.004(2) -0.006(2) -0.008(2)
C46 0.031(3) 0.030(3) 0.034(3) 0.003(2) -0.014(2) -0.006(2)
C47 0.023(2) 0.022(2) 0.024(2) -0.0005(18) -0.0029(19) -0.0030(18)
C48 0.023(2) 0.022(2) 0.023(2) 0.0002(17) -0.0054(19) -0.0033(18)
C49 0.025(3) 0.022(2) 0.022(2) 0.0023(17) -0.0057(19) -0.0025(18)
C50 0.036(3) 0.043(3) 0.033(3) 0.020(2) -0.013(2) -0.014(3)
C51 0.042(5) 0.041(4) 0.287(19) 0.055(8) -0.025(8) -0.012(4)
C52 0.051(5) 0.286(19) 0.023(4) 0.011(6) -0.010(4) -0.056(8)
C53 0.034(3) 0.036(3) 0.025(3) 0.012(2) 0.004(2) -0.002(2)
C54 0.079(7) 0.170(11) 0.145(10) 0.132(10) -0.078(7) -0.098(8)
C55 0.227(16) 0.073(6) 0.048(5) 0.034(5) 0.076(7) 0.079(8)
C56 0.036(4) 0.055(5) 0.118(8) -0.009(5) -0.036(5) -0.008(3)
C57 0.033(3) 0.040(3) 0.064(4) -0.007(3) -0.023(3) -0.006(3)
C58 0.044(4) 0.044(4) 0.088(6) 0.010(4) -0.044(4) -0.004(3)
C59 0.046(4) 0.028(3) 0.047(4) 0.002(2) -0.017(3) 0.001(2)
C60 0.081(6) 0.031(3) 0.058(5) 0.008(3) -0.031(4) 0.010(3)
C61 0.038(4) 0.057(4) 0.058(5) 0.003(3) 0.015(3) -0.002(3)
C62 0.036(3) 0.038(3) 0.038(3) 0.002(2) 0.001(3) -0.002(2)
C63 0.048(4) 0.043(4) 0.052(4) -0.011(3) 0.005(3) -0.002(3)
C64 0.036(3) 0.035(3) 0.048(4) -0.008(3) -0.014(3) -0.003(2)
C65 0.059(5) 0.035(3) 0.071(5) -0.022(3) -0.006(4) -0.009(3)
C66 0.047(4) 0.052(4) 0.032(3) 0.009(3) -0.016(3) -0.023(3)
C67 0.030(3) 0.030(2) 0.027(3) 0.001(2) -0.011(2) -0.008(2)
C68 0.032(3) 0.044(3) 0.032(3) 0.007(2) -0.013(2) -0.019(2)
C69 0.029(3) 0.028(2) 0.027(3) 0.0008(19) -0.004(2) -0.013(2)
C70 0.040(3) 0.045(3) 0.039(3) 0.012(3) -0.014(3) -0.026(3)
C71 0.056(6) 0.147(11) 0.078(7) -0.030(7) -0.029(5) 0.017(6)
C72 0.088(10) 0.143(14) 0.21(2) -0.028(14) -0.057(12) -0.017(10)
N1 0.021(2) 0.027(2) 0.027(2) 0.0052(16) -0.0048(17) -0.0067(16)
N2 0.023(2) 0.036(2) 0.039(3) 0.004(2) -0.010(2) -0.0101(19)
N3 0.025(2) 0.030(2) 0.022(2) -0.0014(16) -0.0012(17) -0.0093(17)
N4 0.033(3) 0.033(2) 0.023(2) -0.0013(17) 0.0011(18) -0.0126(19)
N5 0.028(2) 0.027(2) 0.021(2) -0.0004(16) -0.0050(17) -0.0053(17)
N6 0.032(2) 0.030(2) 0.021(2) 0.0013(17) -0.0016(18) -0.0062(18)
N7 0.026(2) 0.0228(19) 0.021(2) 0.0044(15) -0.0057(17) -0.0072(16)
N8 0.032(2) 0.028(2) 0.026(2) 0.0074(17) -0.0047(18) -0.0031(18)
O1 0.0227(18) 0.0304(18) 0.0262(18) 0.0048(14) -0.0070(14) -0.0074(14)
O2 0.0243(19) 0.0369(19) 0.0199(17) 0.0017(14) -0.0024(14) -0.0067(15)
O3 0.0254(19) 0.0343(19) 0.0278(19) 0.0085(15) -0.0030(15) -0.0063(15)
O4 0.0224(18) 0.0289(18) 0.032(2) 0.0070(15) -0.0050(15) -0.0055(14)
O5 0.029(2) 0.041(2) 0.0213(18) 0.0043(15) -0.0040(15) -0.0028(16)
O6 0.029(2) 0.040(2) 0.0239(19) 0.0076(15) -0.0080(16) -0.0018(16)
O7 0.037(2) 0.0282(19) 0.034(2) -0.0029(15) -0.0043(17) -0.0032(16)
O8 0.034(2) 0.038(2) 0.037(2) -0.0074(17) -0.0041(18) -0.0120(17)
O9 0.033(2) 0.057(3) 0.043(2) 0.004(2) -0.0169(19) -0.020(2)
O10 0.049(3) 0.045(2) 0.0208(19) 0.0017(16) -0.0007(17) -0.020(2)
O11 0.0246(18) 0.0328(18) 0.0198(17) 0.0014(14) -0.0019(14) -0.0086(14)
O12 0.0213(17) 0.0212(15) 0.0263(18) 0.0063(13) -0.0075(14) -0.0059(13)
O13 0.0222(19) 0.0295(18) 0.040(2) 0.0031(15) -0.0122(16) -0.0096(15)
O14 0.029(2) 0.0240(17) 0.038(2) 0.0062(15) -0.0121(17) -0.0031(15)
O15 0.028(2) 0.0318(19) 0.036(2) 0.0010(16) 0.0042(17) -0.0064(16)
O16 0.032(2) 0.0288(18) 0.031(2) -0.0037(15) -0.0019(16) -0.0112(16)
O17 0.0282(19) 0.0280(17) 0.0237(18) 0.0045(14) -0.0086(15) -0.0110(14)
O18 0.0257(19) 0.0323(18) 0.0236(18) 0.0052(14) -0.0054(14) -0.0135(15)
O19 0.029(2) 0.044(2) 0.030(2) 0.0044(17) 0.0054(16) -0.0043(17)
O20 0.035(2) 0.045(2) 0.048(3) 0.020(2) -0.009(2) 0.0045(19)
F210 0.108(4) 0.077(3) 0.041(2) 0.016(2) 0.009(2) -0.050(3)
F211 0.065(3) 0.067(3) 0.102(4) 0.059(3) -0.027(3) -0.017(2)
F212 0.090(4) 0.067(3) 0.072(3) 0.034(2) -0.043(3) -0.055(3)
F250 0.027(2) 0.076(3) 0.091(4) 0.039(3) -0.016(2) 0.0014(19)
F251 0.029(2) 0.086(3) 0.067(3) 0.029(2) 0.0068(19) -0.005(2)
F252 0.036(2) 0.076(3) 0.121(5) -0.017(3) -0.023(3) -0.019(2)
F260 0.076(4) 0.088(5) 0.178(8) -0.049(5) 0.017(5) 0.003(3)
F261 0.125(7) 0.274(13) 0.123(7) 0.039(8) -0.078(6) 0.003(8)
F262 0.074(3) 0.074(3) 0.073(3) 0.016(3) 0.022(3) -0.017(3)
F300 0.072(3) 0.061(3) 0.098(4) -0.022(3) -0.041(3) 0.026(2)
F301 0.085(6) 0.178(10) 0.382(19) -0.098(11) -0.039(8) -0.064(6)
F302 0.137(8) 0.337(16) 0.059(4) 0.030(7) -0.023(5) 0.050(9)
F310 0.078(4) 0.061(3) 0.097(4) -0.001(3) -0.026(3) 0.022(3)
F311 0.121(7) 0.138(7) 0.233(11) -0.073(7) -0.061(7) -0.032(6)
F312 0.093(5) 0.136(7) 0.124(6) 0.056(5) 0.006(5) -0.003(4)
F350 0.125(6) 0.135(6) 0.100(5) -0.049(4) -0.002(4) -0.061(5)
F351 0.076(3) 0.110(4) 0.060(3) 0.004(3) -0.010(3) -0.060(3)
F352 0.066(4) 0.158(7) 0.160(7) 0.052(6) -0.046(4) -0.009(4)
F560 0.079(4) 0.147(7) 0.211(9) -0.094(6) 0.048(5) -0.077(5)
F561 0.053(3) 0.053(3) 0.219(8) -0.034(4) -0.038(4) -0.021(2)
F562 0.161(7) 0.146(7) 0.197(9) 0.053(6) -0.138(7) -0.101(6)
F600 0.148(6) 0.057(3) 0.077(4) 0.039(3) 0.003(4) 0.004(3)
F601 0.123(5) 0.044(3) 0.184(7) 0.020(3) -0.109(5) -0.002(3)
F602 0.094(4) 0.038(2) 0.094(4) -0.006(2) -0.044(3) 0.002(2)
F610 0.061(3) 0.091(4) 0.104(4) 0.054(3) 0.035(3) 0.000(3)
F611 0.057(3) 0.113(5) 0.099(4) -0.009(4) 0.005(3) -0.041(3)
F612 0.063(3) 0.077(3) 0.099(4) -0.021(3) 0.040(3) -0.012(3)
F650 0.115(6) 0.096(5) 0.181(8) -0.100(5) 0.038(5) -0.039(4)
F651 0.100(5) 0.059(3) 0.167(7) -0.026(4) -0.073(5) -0.022(3)
F652 0.224(9) 0.055(3) 0.129(6) 0.017(4) -0.059(6) -0.074(5)
F660 0.110(4) 0.062(3) 0.074(3) 0.035(2) -0.062(3) -0.029(3)
F661 0.093(4) 0.151(6) 0.024(2) -0.012(3) -0.015(2) 0.021(4)
F662 0.083(4) 0.133(5) 0.070(3) 0.055(3) -0.058(3) -0.072(4)
F700 0.078(3) 0.115(4) 0.059(3) 0.035(3) -0.029(2) -0.080(3)
F701 0.059(3) 0.064(3) 0.041(2) 0.0080(18) 0.0120(19) -0.030(2)
F702 0.060(3) 0.041(2) 0.083(3) 0.027(2) 0.002(2) -0.0199(19)
Dy1 0.02025(13) 0.02598(12) 0.01965(12) 0.00361(8) -0.00414(9) -0.00423(9)
Dy2 0.01810(12) 0.02027(11) 0.02081(12) 0.00260(8) -0.00373(8) -0.00566(8)
Cl1 0.131(3) 0.126(3) 0.220(5) -0.075(3) -0.106(3) 0.034(2)
Cl2 0.101(2) 0.143(3) 0.0853(19) -0.0546(19) -0.0247(17) -0.003(2)
Cl3 0.098(3) 0.239(5) 0.087(2) -0.028(3) -0.035(2) 0.034(3)
Cl4 0.207(7) 0.245(8) 0.210(7) -0.002(6) -0.035(6) -0.062(6)
Cl5 0.372(13) 0.203(7) 0.223(8) -0.034(6) -0.134(8) -0.010(7)
Cl6 0.160(6) 0.125(4) 0.589(18) 0.094(7) -0.056(8) -0.027(4)

loop_
_atom_type_symbol
_atom_type_description
_atom_type_scat_dispersion_real
_atom_type_scat_dispersion_imag
_atom_type_scat_source
C C 0.0033 0.0016 'International Tables Vol C Tables 4.2.6.8 and 6.1.1.4'
H H 0.0000 0.0000 'International Tables Vol C Tables 4.2.6.8 and 6.1.1.4'
N N 0.0061 0.0033 'International Tables Vol C Tables 4.2.6.8 and 6.1.1.4'
O O 0.0106 0.0060 'International Tables Vol C Tables 4.2.6.8 and 6.1.1.4'
F F 0.0171 0.0103 'International Tables Vol C Tables 4.2.6.8 and 6.1.1.4'
Dy Dy -0.1892 4.4098 'International Tables Vol C Tables 4.2.6.8 and 6.1.1.4'
Cl Cl 0.1484 0.1585 'International Tables Vol C Tables 4.2.6.8 and 6.1.1.4'

loop_
_geom_angle_atom_site_label_1
_geom_angle_atom_site_label_2
_geom_angle_atom_site_label_3
_geom_angle
N1 C1 C3 108.4(5)
N1 C1 C2 106.4(5)
C3 C1 C2 110.3(6)
N1 C1 C4 101.1(4)
C3 C1 C4 115.2(5)
C2 C1 C4 114.5(5)
C1 C2 H20 109.5
C1 C2 H21 109.5
H20 C2 H21 109.5
C1 C2 H22 109.5
H20 C2 H22 109.5
H21 C2 H22 109.5
C1 C3 H30 109.5
C1 C3 H31 109.5
H30 C3 H31 109.5
C1 C3 H32 109.5
H30 C3 H32 109.5
H31 C3 H32 109.5
N2 C4 C5 109.7(5)
N2 C4 C6 105.9(5)
C5 C4 C6 110.0(5)
N2 C4 C1 100.9(4)
C5 C4 C1 114.8(5)
C6 C4 C1 114.7(5)
C4 C5 H50 109.5
C4 C5 H51 109.5
H50 C5 H51 109.5
C4 C5 H52 109.5
H50 C5 H52 109.5
H51 C5 H52 109.5
C4 C6 H60 109.5
C4 C6 H61 109.5
H60 C6 H61 109.5
C4 C6 H62 109.5
H60 C6 H62 109.5
H61 C6 H62 109.5
N1 C7 N2 108.9(5)
N1 C7 C8 125.9(5)
N2 C7 C8 125.2(5)
C9 C8 C13 118.8(5)
C9 C8 C7 123.2(5)
C13 C8 C7 118.0(4)
C10 C9 C8 120.4(5)
C10 C9 H90 119.8
C8 C9 H90 119.8
C9 C10 C11 121.2(5)
C9 C10 H100 119.4
C11 C10 H100 119.4
C10 C11 C12 118.6(5)
C10 C11 H110 120.7
C12 C11 H110 120.7
C13 C12 C11 120.4(5)
C13 C12 C14 117.5(5)
C11 C12 C14 122.0(5)
C12 C13 C8 120.4(5)
C12 C13 H130 119.8
C8 C13 H130 119.8
N3 C14 N4 107.5(5)
N3 C14 C12 124.9(5)
N4 C14 C12 127.5(5)
N4 C15 C16 110.9(6)
N4 C15 C18 100.4(4)
C16 C15 C18 116.1(5)
N4 C15 C17 106.4(5)
C16 C15 C17 110.1(6)
C18 C15 C17 112.1(6)
C15 C16 H160 109.5
C15 C16 H161 109.5
H160 C16 H161 109.5
C15 C16 H162 109.5
H160 C16 H162 109.5
H161 C16 H162 109.5
C15 C17 H170 109.5
C15 C17 H171 109.5
H170 C17 H171 109.5
C15 C17 H172 109.5
H170 C17 H172 109.5
H171 C17 H172 109.5
C20 C18 N3 109.7(5)
C20 C18 C15 117.5(6)
N3 C18 C15 100.1(4)
C20 C18 C19 111.2(6)
N3 C18 C19 105.2(5)
C15 C18 C19 111.9(5)
C18 C19 H190 109.5
C18 C19 H191 109.5
H190 C19 H191 109.5
C18 C19 H192 109.5
H190 C19 H192 109.5
H191 C19 H192 109.5
C18 C20 H200 109.5
C18 C20 H201 109.5
H200 C20 H201 109.5
C18 C20 H202 109.5
H200 C20 H202 109.5
H201 C20 H202 109.5
F211 C21 F212 107.8(6)
F211 C21 F210 107.0(6)
F212 C21 F210 106.9(6)
F211 C21 C22 114.0(5)
F212 C21 C22 111.3(5)
F210 C21 C22 109.5(5)
O3 C22 C23 128.7(5)
O3 C22 C21 112.6(5)
C23 C22 C21 118.6(5)
C22 C23 C24 120.3(5)
C22 C23 H230 119.9
C24 C23 H230 119.9
O4 C24 C23 128.3(5)
O4 C24 C25 114.0(5)
C23 C24 C25 117.6(5)
F251 C25 F252 107.4(6)
F251 C25 F250 106.5(6)
F252 C25 F250 107.7(6)
F251 C25 C24 111.0(6)
F252 C25 C24 110.1(5)
F250 C25 C24 113.9(5)
F260 C26 F261 107.4(9)
F260 C26 F262 107.3(7)
F261 C26 F262 107.7(9)
F260 C26 C27 120.2(8)
F261 C26 C27 107.5(8)
F262 C26 C27 106.1(7)
O5 C27 C28 127.2(7)
O5 C27 C26 112.3(7)
C28 C27 C26 120.5(7)
C27 C28 C29 121.7(7)
C27 C28 H280 119.2
C29 C28 H280 119.2
O6 C29 C28 126.4(7)
O6 C29 C30 116.1(7)
C28 C29 C30 117.5(7)
F301 C30 F302 101.4(11)
F301 C30 F300 106.0(8)
F302 C30 F300 109.0(8)
F301 C30 C29 116.5(9)
F302 C30 C29 110.4(7)
F300 C30 C29 112.9(6)
F312 C31 F311 106.7(9)
F312 C31 F310 106.0(8)
F311 C31 F310 106.4(9)
F312 C31 C32 119.8(8)
F311 C31 C32 109.3(8)
F310 C31 C32 107.9(7)
O7 C32 C33 128.6(8)
O7 C32 C31 112.4(8)
C33 C32 C31 119.1(8)
C32 C33 C34 120.4(8)
C32 C33 H330 119.8
C34 C33 H330 119.8
O8 C34 C33 125.4(8)
O8 C34 C35 117.1(7)
C33 C34 C35 117.5(7)
F352 C35 F350 103.1(8)
F352 C35 F351 105.0(7)
F350 C35 F351 106.7(6)
F352 C35 C34 116.8(7)
F350 C35 C34 114.9(7)
F351 C35 C34 109.4(6)
N5 C36 C37 109.2(5)
N5 C36 C38 106.0(4)
C37 C36 C38 111.2(5)
N5 C36 C39 99.7(4)
C37 C36 C39 116.3(5)
C38 C36 C39 113.2(5)
C36 C37 H370 109.5
C36 C37 H371 109.5
H370 C37 H371 109.5
C36 C37 H372 109.5
H370 C37 H372 109.5
H371 C37 H372 109.5
C36 C38 H380 109.5
C36 C38 H381 109.5
H380 C38 H381 109.5
C36 C38 H382 109.5
H380 C38 H382 109.5
H381 C38 H382 109.5
N6 C39 C41 110.5(5)
N6 C39 C40 105.1(5)
C41 C39 C40 110.0(5)
N6 C39 C36 101.0(4)
C41 C39 C36 115.1(5)
C40 C39 C36 114.3(6)
C39 C40 H400 109.5
C39 C40 H401 109.5
H400 C40 H401 109.5
C39 C40 H402 109.5
H400 C40 H402 109.5
H401 C40 H402 109.5
C39 C41 H410 109.5
C39 C41 H411 109.5
H410 C41 H411 109.5
C39 C41 H412 109.5
H410 C41 H412 109.5
H411 C41 H412 109.5
N5 C42 N6 108.6(5)
N5 C42 C43 125.3(5)
N6 C42 C43 126.0(5)
C44 C43 C48 119.8(5)
C44 C43 C42 122.5(5)
C48 C43 C42 117.7(5)
C45 C44 C43 119.3(5)
C45 C44 H440 120.4
C43 C44 H440 120.4
C46 C45 C44 121.3(5)
C46 C45 H450 119.3
C44 C45 H450 119.3
C45 C46 C47 120.0(5)
C45 C46 H460 120.0
C47 C46 H460 120.0
C46 C47 C48 119.2(5)
C46 C47 C49 122.0(5)
C48 C47 C49 118.7(5)
C47 C48 C43 120.2(5)
C47 C48 H480 119.9
C43 C48 H480 119.9
N7 C49 N8 108.2(4)
N7 C49 C47 126.4(4)
N8 C49 C47 125.4(5)
C52 C50 N8 107.5(6)
C52 C50 C51 108.9(10)
N8 C50 C51 106.2(7)
C52 C50 C53 118.1(7)
N8 C50 C53 102.9(4)
C51 C50 C53 112.4(6)
C50 C51 H510 109.5
C50 C51 H511 109.5
H510 C51 H511 109.5
C50 C51 H512 109.5
H510 C51 H512 109.5
H511 C51 H512 109.5
C50 C52 H520 109.5
C50 C52 H521 109.5
H520 C52 H521 109.5
C50 C52 H522 109.5
H520 C52 H522 109.5
H521 C52 H522 109.5
N7 C53 C54 107.7(5)
N7 C53 C55 106.2(6)
C54 C53 C55 112.4(10)
N7 C53 C50 101.7(4)
C54 C53 C50 114.7(6)
C55 C53 C50 113.0(7)
C53 C54 H540 109.5
C53 C54 H541 109.5
H540 C54 H541 109.5
C53 C54 H542 109.5
H540 C54 H542 109.5
H541 C54 H542 109.5
C53 C55 H550 109.5
C53 C55 H551 109.5
H550 C55 H551 109.5
C53 C55 H552 109.5
H550 C55 H552 109.5
H551 C55 H552 109.5
F562 C56 F561 105.0(9)
F562 C56 F560 101.2(9)
F561 C56 F560 109.4(9)
F562 C56 C57 115.7(9)
F561 C56 C57 113.2(6)
F560 C56 C57 111.4(8)
O13 C57 C58 128.5(6)
O13 C57 C56 117.1(6)
C58 C57 C56 114.4(6)
C59 C58 C57 119.4(6)
C59 C58 H580 120.3
C57 C58 H580 120.3
O14 C59 C58 128.5(6)
O14 C59 C60 114.2(6)
C58 C59 C60 117.4(6)
F601 C60 F602 107.7(6)
F601 C60 F600 107.9(7)
F602 C60 F600 105.2(8)
F601 C60 C59 113.4(7)
F602 C60 C59 112.1(6)
F600 C60 C59 110.2(6)
F611 C61 F610 104.9(8)
F611 C61 F612 106.2(7)
F610 C61 F612 108.4(7)
F611 C61 C62 111.8(7)
F610 C61 C62 110.8(6)
F612 C61 C62 114.2(7)
O15 C62 C63 128.7(6)
O15 C62 C61 112.6(6)
C63 C62 C61 118.8(6)
C62 C63 C64 118.8(6)
C62 C63 H630 120.6
C64 C63 H630 120.6
O16 C64 C63 127.6(6)
O16 C64 C65 115.9(6)
C63 C64 C65 116.3(6)
F650 C65 F651 108.8(8)
F650 C65 F652 102.9(8)
F651 C65 F652 105.4(8)
F650 C65 C64 117.9(7)
F651 C65 C64 111.9(6)
F652 C65 C64 108.8(7)
F661 C66 F662 108.6(6)
F661 C66 F660 106.3(6)
F662 C66 F660 106.1(6)
F661 C66 C67 110.6(6)
F662 C66 C67 113.8(5)
F660 C66 C67 111.0(5)
O17 C67 C68 128.8(5)
O17 C67 C66 114.7(5)
C68 C67 C66 116.5(5)
C69 C68 C67 120.0(5)
C69 C68 H680 120.0
C67 C68 H680 120.0
O18 C69 C68 128.9(5)
O18 C69 C70 112.9(5)
C68 C69 C70 118.2(5)
F700 C70 F702 108.4(6)
F700 C70 F701 107.4(6)
F702 C70 F701 106.9(5)
F700 C70 C69 113.7(5)
F702 C70 C69 110.6(5)
F701 C70 C69 109.6(5)
Cl2 C71 Cl1 110.2(8)
Cl2 C71 Cl3 110.3(6)
Cl1 C71 Cl3 109.5(7)
Cl2 C71 H710 108.9
Cl1 C71 H710 108.9
Cl3 C71 H710 108.9
Cl6 C72 Cl5 113.6(15)
Cl6 C72 Cl4 121.5(12)
Cl5 C72 Cl4 109.9(10)
Cl6 C72 H720 103.1
Cl5 C72 H720 103.1
Cl4 C72 H720 103.1
O1 N1 C7 127.4(4)
O1 N1 C1 119.8(4)
C7 N1 C1 112.6(4)
O9 N2 C7 125.7(5)
O9 N2 C4 121.7(5)
C7 N2 C4 112.1(4)
O2 N3 C14 126.8(4)
O2 N3 C18 120.4(4)
C14 N3 C18 112.6(4)
O10 N4 C14 125.5(5)
O10 N4 C15 122.3(4)
C14 N4 C15 111.7(4)
O11 N5 C42 127.6(4)
O11 N5 C36 119.6(4)
C42 N5 C36 112.5(4)
O19 N6 C42 125.5(5)
O19 N6 C39 122.1(4)
C42 N6 C39 111.7(5)
O12 N7 C49 126.0(4)
O12 N7 C53 119.5(4)
C49 N7 C53 114.5(4)
O20 N8 C49 125.6(5)
O20 N8 C50 121.7(4)
C49 N8 C50 112.7(4)
N1 O1 Dy1 137.2(3)
N3 O2 Dy1 143.6(3)
C22 O3 Dy1 131.7(3)
C24 O4 Dy1 131.9(4)
C27 O5 Dy1 133.5(5)
C29 O6 Dy1 133.0(5)
C32 O7 Dy1 135.0(5)
C34 O8 Dy1 139.4(5)
N5 O11 Dy2 140.1(3)
N7 O12 Dy2 136.4(3)
C57 O13 Dy2 134.3(4)
C59 O14 Dy2 135.0(4)
C62 O15 Dy2 134.8(4)
C64 O16 Dy2 135.2(4)
C67 O17 Dy2 131.8(3)
C69 O18 Dy2 132.7(3)
O3 Dy1 O5 144.12(13)
O3 Dy1 O8 81.97(15)
O5 Dy1 O8 97.30(15)
O3 Dy1 O7 73.92(14)
O5 Dy1 O7 72.04(14)
O8 Dy1 O7 71.03(15)
O3 Dy1 O4 72.82(13)
O5 Dy1 O4 86.46(13)
O8 Dy1 O4 140.20(14)
O7 Dy1 O4 72.65(14)
O3 Dy1 O2 73.08(13)
O5 Dy1 O2 142.29(13)
O8 Dy1 O2 78.84(14)
O7 Dy1 O2 137.72(14)
O4 Dy1 O2 120.47(13)
O3 Dy1 O6 138.43(14)
O5 Dy1 O6 72.18(13)
O8 Dy1 O6 71.02(15)
O7 Dy1 O6 122.80(14)
O4 Dy1 O6 145.48(14)
O2 Dy1 O6 71.14(13)
O3 Dy1 O1 117.33(13)
O5 Dy1 O1 81.26(14)
O8 Dy1 O1 148.46(14)
O7 Dy1 O1 135.96(14)
O4 Dy1 O1 71.33(13)
O2 Dy1 O1 83.34(13)
O6 Dy1 O1 78.69(14)
O15 Dy2 O18 145.78(14)
O15 Dy2 O14 90.38(14)
O18 Dy2 O14 84.18(13)
O15 Dy2 O12 81.76(13)
O18 Dy2 O12 120.15(12)
O14 Dy2 O12 145.44(13)
O15 Dy2 O13 71.44(15)
O18 Dy2 O13 137.29(13)
O14 Dy2 O13 73.10(13)
O12 Dy2 O13 72.49(12)
O15 Dy2 O16 71.72(14)
O18 Dy2 O16 74.48(13)
O14 Dy2 O16 71.92(14)
O12 Dy2 O16 134.87(13)
O13 Dy2 O16 128.11(13)
O15 Dy2 O17 91.00(14)
O18 Dy2 O17 73.37(13)
O14 Dy2 O17 141.27(13)
O12 Dy2 O17 72.83(12)
O13 Dy2 O17 142.92(13)
O16 Dy2 O17 71.85(13)
O15 Dy2 O11 140.51(14)
O18 Dy2 O11 71.72(12)
O14 Dy2 O11 80.16(13)
O12 Dy2 O11 84.78(12)
O13 Dy2 O11 69.11(13)
O16 Dy2 O11 137.79(13)
O17 Dy2 O11 119.99(13)

loop_
_geom_bond_atom_site_label_1
_geom_bond_atom_site_label_2
_geom_bond_distance
C1 N1 1.510(7)
C1 C3 1.527(8)
C1 C2 1.529(9)
C1 C4 1.561(8)
C2 H20 0.9600
C2 H21 0.9600
C2 H22 0.9600
C3 H30 0.9600
C3 H31 0.9600
C3 H32 0.9600
C4 N2 1.495(8)
C4 C5 1.526(9)
C4 C6 1.534(9)
C5 H50 0.9600
C5 H51 0.9600
C5 H52 0.9600
C6 H60 0.9600
C6 H61 0.9600
C6 H62 0.9600
C7 N1 1.329(7)
C7 N2 1.366(7)
C7 C8 1.466(7)
C8 C9 1.400(7)
C8 C13 1.402(7)
C9 C10 1.379(8)
C9 H90 0.9300
C10 C11 1.395(9)
C10 H100 0.9300
C11 C12 1.402(7)
C11 H110 0.9300
C12 C13 1.389(7)
C12 C14 1.471(8)
C13 H130 0.9300
C14 N3 1.340(7)
C14 N4 1.366(7)
C15 N4 1.511(8)
C15 C16 1.518(9)
C15 C18 1.542(8)
C15 C17 1.559(9)
C16 H160 0.9600
C16 H161 0.9600
C16 H162 0.9600
C17 H170 0.9600
C17 H171 0.9600
C17 H172 0.9600
C18 C20 1.512(9)
C18 N3 1.514(7)
C18 C19 1.545(9)
C19 H190 0.9600
C19 H191 0.9600
C19 H192 0.9600
C20 H200 0.9600
C20 H201 0.9600
C20 H202 0.9600
C21 F211 1.320(8)
C21 F212 1.321(8)
C21 F210 1.329(8)
C21 C22 1.534(8)
C22 O3 1.265(7)
C22 C23 1.388(8)
C23 C24 1.398(8)
C23 H230 0.9300
C24 O4 1.246(7)
C24 C25 1.531(8)
C25 F251 1.324(8)
C25 F252 1.326(9)
C25 F250 1.335(7)
C26 F260 1.227(10)
C26 F261 1.291(10)
C26 F262 1.342(10)
C26 C27 1.525(11)
C27 O5 1.272(9)
C27 C28 1.381(12)
C28 C29 1.422(12)
C28 H280 0.9300
C29 O6 1.222(8)
C29 C30 1.528(10)
C30 F301 1.239(11)
C30 F302 1.264(10)
C30 F300 1.296(8)
C31 F312 1.263(12)
C31 F311 1.294(11)
C31 F310 1.317(10)
C31 C32 1.537(11)
C32 O7 1.261(10)
C32 C33 1.397(12)
C33 C34 1.406(12)
C33 H330 0.9300
C34 O8 1.231(9)
C34 C35 1.515(11)
C35 F352 1.280(10)
C35 F350 1.305(9)
C35 F351 1.331(9)
C36 N5 1.521(7)
C36 C37 1.530(9)
C36 C38 1.532(8)
C36 C39 1.557(8)
C37 H370 0.9600
C37 H371 0.9600
C37 H372 0.9600
C38 H380 0.9600
C38 H381 0.9600
C38 H382 0.9600
C39 N6 1.498(7)
C39 C41 1.523(8)
C39 C40 1.535(8)
C40 H400 0.9600
C40 H401 0.9600
C40 H402 0.9600
C41 H410 0.9600
C41 H411 0.9600
C41 H412 0.9600
C42 N5 1.330(7)
C42 N6 1.359(7)
C42 C43 1.471(7)
C43 C44 1.393(8)
C43 C48 1.405(7)
C44 C45 1.388(8)
C44 H440 0.9300
C45 C46 1.381(8)
C45 H450 0.9300
C46 C47 1.399(8)
C46 H460 0.9300
C47 C48 1.399(7)
C47 C49 1.461(7)
C48 H480 0.9300
C49 N7 1.329(7)
C49 N8 1.365(6)
C50 C52 1.488(10)
C50 N8 1.493(8)
C50 C51 1.521(11)
C50 C53 1.545(8)
C51 H510 0.9600
C51 H511 0.9600
C51 H512 0.9600
C52 H520 0.9600
C52 H521 0.9600
C52 H522 0.9600
C53 N7 1.496(7)
C53 C54 1.498(11)
C53 C55 1.530(11)
C54 H540 0.9600
C54 H541 0.9600
C54 H542 0.9600
C55 H550 0.9600
C55 H551 0.9600
C55 H552 0.9600
C56 F562 1.279(12)
C56 F561 1.289(10)
C56 F560 1.293(12)
C56 C57 1.526(10)
C57 O13 1.218(7)
C57 C58 1.425(10)
C58 C59 1.402(10)
C58 H580 0.9300
C59 O14 1.250(8)
C59 C60 1.538(9)
C60 F601 1.320(10)
C60 F602 1.322(9)
C60 F600 1.339(11)
C61 F611 1.315(11)
C61 F610 1.321(9)
C61 F612 1.323(9)
C61 C62 1.532(10)
C62 O15 1.272(7)
C62 C63 1.389(10)
C63 C64 1.419(10)
C63 H630 0.9300
C64 O16 1.231(7)
C64 C65 1.512(9)
C65 F650 1.270(9)
C65 F651 1.305(10)
C65 F652 1.343(11)
C66 F661 1.309(8)
C66 F662 1.315(8)
C66 F660 1.325(8)
C66 C67 1.541(8)
C67 O17 1.247(6)
C67 C68 1.401(8)
C68 C69 1.394(8)
C68 H680 0.9300
C69 O18 1.253(6)
C69 C70 1.541(8)
C70 F700 1.319(7)
C70 F702 1.322(8)
C70 F701 1.335(8)
C71 Cl2 1.720(11)
C71 Cl1 1.741(15)
C71 Cl3 1.767(11)
C71 H710 0.9800
C72 Cl6 1.56(2)
C72 Cl5 1.692(18)
C72 Cl4 1.73(2)
C72 H720 0.9800
N1 O1 1.298(6)
N2 O9 1.273(6)
N3 O2 1.302(6)
N4 O10 1.285(6)
N5 O11 1.298(6)
N6 O19 1.282(6)
N7 O12 1.312(5)
N8 O20 1.279(6)
O1 Dy1 2.392(4)
O2 Dy1 2.380(4)
O3 Dy1 2.332(4)
O4 Dy1 2.377(4)
O5 Dy1 2.336(4)
O6 Dy1 2.384(4)
O7 Dy1 2.373(4)
O8 Dy1 2.356(4)
O11 Dy2 2.418(3)
O12 Dy2 2.350(3)
O13 Dy2 2.359(4)
O14 Dy2 2.330(4)
O15 Dy2 2.324(4)
O16 Dy2 2.366(4)
O17 Dy2 2.369(4)
O18 Dy2 2.327(4)
